data_7202124
loop_
_publ_author_name
'Kong, Xiang-Jian'
'Ren, Yan-Ping'
'Long, La-Sheng'
'Huang, Rong-Bin'
'Zheng, Lan-Sun'
'Kurmoo, Mohamedally'

_publ_section_title
;
 Influence of reaction conditions on the channel shape of 3d-4f
 heterometallic metal--organic framework
;
_journal_issue 10
_journal_name_full CrystEngComm
_journal_page_first 1309
_journal_paper_doi 10.1039/b804966a
_journal_volume 10
_journal_year 2008
_chemical_formula_sum 'C15 H23 Gd2 N3 Ni1.5 O22'
_chemical_formula_weight 999.93
_chemical_name_systematic
;
?
;
_space_group_IT_number 2
_symmetry_cell_setting triclinic
_symmetry_space_group_name_Hall '-P 1'
_symmetry_space_group_name_H-M 'P -1'
_atom_sites_solution_hydrogens geom
_atom_sites_solution_primary direct
_atom_sites_solution_secondary difmap
_audit_creation_method SHELXL-97
_cell_angle_alpha 74.901(4)
_cell_angle_beta 89.669(4)
_cell_angle_gamma 87.133(4)
_cell_formula_units_Z 2
_cell_length_a 7.0723(14)
_cell_length_b 12.517(3)
_cell_length_c 14.536(3)
_cell_measurement_reflns_used 4587
_cell_measurement_temperature 123(2)
_cell_measurement_theta_max 28.441
_cell_measurement_theta_min 2.496
_cell_volume 1240.8(5)
_computing_cell_refinement 'SHELXTL-Plus (Sheldrick, 1990)'
_computing_data_collection 'SHELXTL-Plus (Sheldrick, 1990)'
_computing_data_reduction 'SHELXTL-Plus (Sheldrick, 1990)'
_computing_molecular_graphics 'SHELXTL V.5.0 (Sheldrick, 1997)'
_computing_publication_material 'SHELXL-97 (Sheldrick, 1997)'
_computing_structure_refinement 'SHELXL-97 (Sheldrick, 1997)'
_computing_structure_solution 'SHELXS-97 (Sheldrick, 1990)'
_diffrn_ambient_temperature 123(2)
_diffrn_measured_fraction_theta_full 0.966
_diffrn_measured_fraction_theta_max 0.966
_diffrn_measurement_device_type 'Bruker Smart Apex CCD area detector'
_diffrn_measurement_method 'phi and omega scans'
_diffrn_radiation_monochromator graphite
_diffrn_radiation_source 'fine-focus sealed tube'
_diffrn_radiation_type MoK\a
_diffrn_radiation_wavelength 0.71073
_diffrn_reflns_av_R_equivalents 0.0220
_diffrn_reflns_av_sigmaI/netI 0.0468
_diffrn_reflns_limit_h_max 8
_diffrn_reflns_limit_h_min -8
_diffrn_reflns_limit_k_max 15
_diffrn_reflns_limit_k_min -14
_diffrn_reflns_limit_l_max 16
_diffrn_reflns_limit_l_min -17
_diffrn_reflns_number 6727
_diffrn_reflns_theta_full 25.99
_diffrn_reflns_theta_max 25.99
_diffrn_reflns_theta_min 1.45
_exptl_absorpt_coefficient_mu 6.515
_exptl_absorpt_correction_T_max 0.7806
_exptl_absorpt_correction_T_min 0.3557
_exptl_absorpt_correction_type multi-scan
_exptl_absorpt_process_details sadabs
_exptl_crystal_colour purple
_exptl_crystal_density_diffrn 2.676
_exptl_crystal_density_meas ?
_exptl_crystal_density_method .
_exptl_crystal_description block
_exptl_crystal_F_000 960
_exptl_crystal_size_max 0.20
_exptl_crystal_size_mid 0.16
_exptl_crystal_size_min 0.04
_refine_diff_density_max 1.699
_refine_diff_density_min -1.427
_refine_diff_density_rms 0.199
_refine_ls_extinction_method none
_refine_ls_goodness_of_fit_ref 1.031
_refine_ls_hydrogen_treatment constr
_refine_ls_matrix_type full
_refine_ls_number_parameters 394
_refine_ls_number_reflns 4716
_refine_ls_number_restraints 6
_refine_ls_restrained_S_all 1.030
_refine_ls_R_factor_all 0.0439
_refine_ls_R_factor_gt 0.0415
_refine_ls_shift/su_max 0.010
_refine_ls_shift/su_mean 0.000
_refine_ls_structure_factor_coef Fsqd
_refine_ls_weighting_details 'calc w=1/[\s^2^(Fo^2^)+(0.0556P)^2^+12.8032P] where P=(Fo^2^+2Fc^2^)/3'
_refine_ls_weighting_scheme calc
_refine_ls_wR_factor_gt 0.1067
_refine_ls_wR_factor_ref 0.1087
_reflns_number_gt 4519
_reflns_number_total 4716
_reflns_threshold_expression >2sigma(I)
_cod_data_source_file b804966a.txt
_cod_data_source_block complex4
_cod_original_cell_volume 1240.7(4)
_cod_original_sg_symbol_H-M p-1
_cod_original_formula_sum 'C15 H23 Gd2 N3 Ni1.50 O22'
_cod_database_code 7202124

loop_
_symmetry_equiv_pos_as_xyz
'x, y, z'
'-x, -y, -z'

loop_
_atom_site_label
_atom_site_type_symbol
_atom_site_fract_x
_atom_site_fract_y
_atom_site_fract_z
_atom_site_U_iso_or_equiv
_atom_site_adp_type
_atom_site_occupancy
_atom_site_symmetry_multiplicity
_atom_site_calc_flag
_atom_site_refinement_flags
_atom_site_disorder_assembly
_atom_site_disorder_group
EU1 Gd 0.24779(3) -0.876755(17) 0.327533(15) 0.00710(5) Uani 1 1 d . . .
EU2 Gd -0.31896(3) -0.462759(18) 0.253224(16) 0.00909(6) Uani 1 1 d . . .
Ni1 Ni 0.0000 -0.5000 0.0000 0.01018(19) Uani 1 2 d S . .
Ni2 Ni -0.03523(9) -0.17384(5) 0.29888(4) 0.01422(15) Uani 1 1 d . . .
O1 O -0.4828(5) -0.9891(3) 0.3362(3) 0.0178(9) Uani 1 1 d . . .
O2 O -0.2584(6) -1.1174(3) 0.3634(3) 0.0203(9) Uani 1 1 d . . .
C1 C -0.3319(8) -1.0242(5) 0.2029(4) 0.0265(15) Uani 1 1 d . . .
H1A H -0.4472 -1.0445 0.1745 0.032 Uiso 1 1 calc R . .
H1B H -0.3169 -0.9440 0.1753 0.032 Uiso 1 1 calc R . .
C2 C -0.3584(7) -1.0452(4) 0.3084(4) 0.0151(12) Uani 1 1 d . . .
N1 N -0.1682(7) -1.0859(4) 0.1770(3) 0.0174(10) Uani 1 1 d . . .
H1C H -0.2075 -1.1336 0.1423 0.021 Uiso 1 1 calc R . .
C3 C -0.0216(8) -1.0165(4) 0.1248(4) 0.0161(12) Uani 1 1 d . . .
H3A H -0.0817 -0.9503 0.0799 0.019 Uiso 1 1 calc R . .
H3B H 0.0545 -1.0586 0.0874 0.019 Uiso 1 1 calc R . .
C4 C 0.1040(7) -0.9814(4) 0.1921(4) 0.0134(11) Uani 1 1 d . . .
O3 O 0.2251(5) -0.9141(3) 0.1639(3) 0.0177(9) Uani 1 1 d . . .
O4 O 0.0777(5) -1.0198(3) 0.2810(2) 0.0147(8) Uani 1 1 d . . .
O5 O 0.2222(5) -0.5612(3) 0.0883(2) 0.0141(8) Uani 1 1 d . . .
O6 O 0.4669(5) -0.5077(3) 0.1536(3) 0.0166(8) Uani 1 1 d . . .
C5 C 0.2990(8) -0.3710(4) 0.0373(4) 0.0190(13) Uani 1 1 d . . .
H5A H 0.2937 -0.3204 0.0796 0.023 Uiso 1 1 calc R . .
H5B H 0.4091 -0.3522 -0.0052 0.023 Uiso 1 1 calc R . .
C6 C 0.3298(7) -0.4882(4) 0.0976(3) 0.0098(10) Uani 1 1 d . . .
N2 N 0.1283(6) -0.3517(3) -0.0204(3) 0.0101(9) Uani 1 1 d . . .
H2A H 0.1588 -0.3249 -0.0843 0.012 Uiso 1 1 calc R . .
C7 C -0.0164(8) -0.2771(4) 0.0065(4) 0.0187(13) Uani 1 1 d . . .
H7A H -0.0929 -0.2385 -0.0503 0.022 Uiso 1 1 calc R . .
H7B H 0.0461 -0.2205 0.0304 0.022 Uiso 1 1 calc R . .
C8 C -0.1419(8) -0.3394(4) 0.0810(4) 0.0166(12) Uani 1 1 d . . .
O7 O -0.2599(5) -0.2870(3) 0.1191(3) 0.0202(9) Uani 1 1 d . . .
O8 O -0.1281(5) -0.4430(3) 0.1065(2) 0.0121(8) Uani 1 1 d . . .
O9 O 0.4398(5) -0.3354(3) 0.2563(3) 0.0214(9) Uani 1 1 d . . .
O10 O 0.1858(5) -0.2242(3) 0.2312(3) 0.0206(9) Uani 1 1 d . . .
C9 C 0.2704(8) -0.3175(5) 0.3909(4) 0.0236(14) Uani 1 1 d . . .
H9A H 0.2649 -0.3989 0.4155 0.028 Uiso 1 1 calc R . .
H9B H 0.3813 -0.2945 0.4209 0.028 Uiso 1 1 calc R . .
C10 C 0.2999(7) -0.2905(4) 0.2858(4) 0.0171(12) Uani 1 1 d . . .
N3 N 0.0995(6) -0.2652(4) 0.4199(3) 0.0169(10) Uani 1 1 d . . .
H3C H 0.1318 -0.2190 0.4576 0.020 Uiso 1 1 calc R . .
C11 C -0.0393(8) -0.3410(4) 0.4686(4) 0.0183(13) Uani 1 1 d . . .
H11A H -0.1177 -0.3051 0.5098 0.022 Uiso 1 1 calc R . .
H11B H 0.0267 -0.4078 0.5098 0.022 Uiso 1 1 calc R . .
C12 C -0.1653(8) -0.3748(5) 0.3990(4) 0.0198(13) Uani 1 1 d . . .
O11 O -0.1551(5) -0.3234(3) 0.3123(3) 0.0172(9) Uani 1 1 d . . .
O12 O -0.2715(6) -0.4504(3) 0.4250(3) 0.0238(10) Uani 1 1 d . . .
O13 O -0.0074(5) -0.5394(3) 0.3089(2) 0.0126(8) Uani 1 1 d . . .
O14 O 0.1975(5) -0.6845(3) 0.3340(2) 0.0105(8) Uani 1 1 d . . .
C13 C 0.0465(7) -0.6327(4) 0.3036(3) 0.0077(6) Uani 1 1 d U . .
C14 C -0.0846(7) -0.6927(4) 0.2531(3) 0.0088(11) Uani 1 1 d . . .
O15 O -0.2441(5) -0.6480(3) 0.2324(3) 0.0163(9) Uani 1 1 d . . .
O16 O -0.0204(5) -0.7779(3) 0.2340(2) 0.0110(8) Uani 1 1 d . . .
C15 C -0.0692(7) -0.9484(3) 0.4894(3) 0.0072(10) Uani 1 1 d . . .
O17 O -0.2188(5) -0.9570(3) 0.5347(2) 0.0109(8) Uani 1 1 d . . .
O18 O -0.0168(5) -0.8665(3) 0.4298(2) 0.0124(8) Uani 1 1 d . . .
O1W O 0.4313(5) -0.8468(3) 0.4578(2) 0.0137(8) Uani 1 1 d . . .
H1WA H 0.5356 -0.8812 0.4611 0.021 Uiso 1 1 d R . .
H1WB H 0.3737 -0.8717 0.5087 0.021 Uiso 1 1 d R . .
O2W O 0.4419(5) -0.7582(3) 0.2109(2) 0.0121(8) Uani 1 1 d . . .
H2WA H 0.5450 -0.7480 0.2340 0.018 Uiso 1 1 d R . .
H2WB H 0.3857 -0.6972 0.1878 0.018 Uiso 1 1 d R . .
O3W O -0.5047(6) -0.5811(3) 0.3676(3) 0.0237(10) Uani 1 1 d . . .
H3WA H -0.6065 -0.5924 0.3440 0.035 Uiso 1 1 d R . .
H3WB H -0.5263 -0.5540 0.4137 0.035 Uiso 1 1 d R . .
O4W O 1.442(2) -1.1117(7) 0.0206(8) 0.184(5) Uani 1 1 d . . .

loop_
_atom_site_aniso_label
_atom_site_aniso_U_11
_atom_site_aniso_U_22
_atom_site_aniso_U_33
_atom_site_aniso_U_23
_atom_site_aniso_U_13
_atom_site_aniso_U_12
EU1 0.00604(11) 0.00648(10) 0.00871(10) -0.00217(8) -0.00119(8) 0.00149(8)
EU2 0.00555(11) 0.01080(11) 0.01084(11) -0.00305(9) -0.00239(8) 0.00185(9)
Ni1 0.0084(4) 0.0142(4) 0.0090(4) -0.0044(3) -0.0018(3) -0.0025(3)
Ni2 0.0123(3) 0.0148(3) 0.0161(3) -0.0053(2) -0.0014(3) 0.0018(3)
O1 0.0165(18) 0.0213(18) 0.0159(17) -0.0071(14) -0.0017(14) 0.0076(15)
O2 0.023(2) 0.0188(18) 0.0187(18) -0.0046(15) -0.0026(15) 0.0055(16)
C1 0.019(3) 0.031(3) 0.025(3) -0.003(2) 0.002(2) 0.011(2)
C2 0.011(2) 0.015(2) 0.019(2) -0.0037(19) -0.0048(19) -0.0037(19)
N1 0.020(2) 0.016(2) 0.017(2) -0.0072(17) 0.0003(18) -0.0001(18)
C3 0.020(3) 0.017(2) 0.012(2) -0.0027(19) 0.003(2) -0.005(2)
C4 0.008(2) 0.015(2) 0.020(2) -0.0105(19) 0.0030(19) 0.0001(19)
O3 0.0169(18) 0.0220(17) 0.0181(17) -0.0115(14) 0.0008(14) -0.0049(15)
O4 0.0182(18) 0.0132(16) 0.0145(16) -0.0070(13) -0.0028(14) 0.0001(14)
O5 0.0143(17) 0.0136(16) 0.0141(16) -0.0025(13) -0.0071(14) -0.0031(14)
O6 0.0128(17) 0.0181(17) 0.0205(17) -0.0083(14) -0.0084(14) 0.0021(14)
C5 0.015(3) 0.016(2) 0.025(3) -0.004(2) -0.007(2) -0.002(2)
C6 0.008(2) 0.011(2) 0.010(2) -0.0047(17) -0.0008(17) 0.0032(18)
N2 0.0080(19) 0.0129(19) 0.0089(18) -0.0024(15) -0.0047(15) 0.0014(15)
C7 0.027(3) 0.009(2) 0.019(2) -0.0025(19) 0.003(2) 0.001(2)
C8 0.016(3) 0.021(2) 0.016(2) -0.0118(19) 0.003(2) 0.001(2)
O7 0.0161(19) 0.0236(18) 0.0232(18) -0.0113(15) -0.0018(15) 0.0031(15)
O8 0.0146(17) 0.0105(15) 0.0105(15) -0.0023(13) -0.0001(13) 0.0023(13)
O9 0.0178(19) 0.0203(18) 0.0285(19) -0.0128(15) -0.0058(16) 0.0122(15)
O10 0.0175(19) 0.0237(19) 0.0186(18) -0.0033(15) -0.0020(15) 0.0071(16)
C9 0.019(3) 0.028(3) 0.024(3) -0.007(2) -0.004(2) 0.009(2)
C10 0.012(2) 0.015(2) 0.027(3) -0.010(2) -0.006(2) 0.001(2)
N3 0.014(2) 0.014(2) 0.022(2) -0.0052(17) -0.0031(18) 0.0020(17)
C11 0.022(3) 0.015(2) 0.015(2) 0.000(2) 0.003(2) 0.000(2)
C12 0.019(3) 0.017(3) 0.018(3) 0.002(2) 0.003(2) 0.002(2)
O11 0.0202(19) 0.0150(16) 0.0171(17) -0.0054(14) -0.0026(15) -0.0001(15)
O12 0.024(2) 0.0237(19) 0.0256(19) -0.0097(16) -0.0068(16) -0.0050(17)
O13 0.0105(16) 0.0130(16) 0.0144(16) -0.0041(13) -0.0037(13) 0.0029(13)
O14 0.0080(16) 0.0096(15) 0.0142(16) -0.0036(13) -0.0053(13) -0.0001(13)
C13 0.0071(9) 0.0083(9) 0.0073(9) -0.0015(6) -0.0002(7) -0.0002(7)
C14 0.006(2) 0.0034(19) 0.014(2) 0.0030(17) -0.0023(18) -0.0004(17)
O15 0.0118(17) 0.0100(16) 0.0266(19) -0.0042(14) -0.0079(15) 0.0035(14)
O16 0.0168(17) 0.0088(15) 0.0073(15) -0.0020(12) -0.0032(13) 0.0020(13)
C15 0.010(2) 0.0030(19) 0.009(2) -0.0030(16) -0.0036(17) 0.0019(18)
O17 0.0065(15) 0.0149(16) 0.0116(15) -0.0042(13) -0.0020(13) 0.0016(13)
O18 0.0127(17) 0.0104(15) 0.0126(16) -0.0008(13) -0.0003(13) 0.0026(13)
O1W 0.0116(17) 0.0149(16) 0.0147(16) -0.0051(13) -0.0019(13) 0.0066(14)
O2W 0.0086(16) 0.0114(15) 0.0170(16) -0.0044(13) 0.0022(13) -0.0028(13)
O3W 0.0208(19) 0.033(2) 0.0189(18) -0.0075(16) 0.0012(15) -0.0156(17)
O4W 0.325(12) 0.052(4) 0.169(7) -0.014(5) -0.170(8) -0.016(7)

loop_
_atom_type_symbol
_atom_type_description
_atom_type_scat_dispersion_real
_atom_type_scat_dispersion_imag
_atom_type_scat_source
C C 0.0033 0.0016 'International Tables Vol C Tables 4.2.6.8 and 6.1.1.4'
H H 0.0000 0.0000 'International Tables Vol C Tables 4.2.6.8 and 6.1.1.4'
N N 0.0061 0.0033 'International Tables Vol C Tables 4.2.6.8 and 6.1.1.4'
O O 0.0106 0.0060 'International Tables Vol C Tables 4.2.6.8 and 6.1.1.4'
Ni Ni 0.3393 1.1124 'International Tables Vol C Tables 4.2.6.8 and 6.1.1.4'
Gd Gd -0.1653 3.9035 'International Tables Vol C Tables 4.2.6.8 and 6.1.1.4'

loop_
_geom_angle_atom_site_label_1
_geom_angle_atom_site_label_2
_geom_angle_atom_site_label_3
_geom_angle
_geom_angle_site_symmetry_1
_geom_angle_site_symmetry_3
_geom_angle_publ_flag
O1 EU1 O18 135.63(12) 1_655 . ?
O1 EU1 O2W 79.46(12) 1_655 . ?
O18 EU1 O2W 140.59(11) . . ?
O1 EU1 O1W 74.64(13) 1_655 . ?
O18 EU1 O1W 84.03(12) . . ?
O2W EU1 O1W 91.78(12) . . ?
O1 EU1 O16 148.54(12) 1_655 . ?
O18 EU1 O16 70.02(11) . . ?
O2W EU1 O16 85.93(11) . . ?
O1W EU1 O16 133.99(12) . . ?
O1 EU1 O14 132.02(13) 1_655 . ?
O18 EU1 O14 71.93(11) . . ?
O2W EU1 O14 69.75(11) . . ?
O1W EU1 O14 70.62(11) . . ?
O16 EU1 O14 65.53(11) . . ?
O1 EU1 O4 87.60(13) 1_655 . ?
O18 EU1 O4 85.53(12) . . ?
O2W EU1 O4 118.78(12) . . ?
O1W EU1 O4 141.37(11) . . ?
O16 EU1 O4 75.22(11) . . ?
O14 EU1 O4 139.37(11) . . ?
O1 EU1 O17 71.46(12) 1_655 2_536 ?
O18 EU1 O17 65.15(11) . 2_536 ?
O2W EU1 O17 149.72(11) . 2_536 ?
O1W EU1 O17 72.81(11) . 2_536 ?
O16 EU1 O17 123.62(11) . 2_536 ?
O14 EU1 O17 125.39(11) . 2_536 ?
O4 EU1 O17 69.05(11) . 2_536 ?
O1 EU1 O3 81.67(12) 1_655 . ?
O18 EU1 O3 124.73(12) . . ?
O2W EU1 O3 67.60(12) . . ?
O1W EU1 O3 151.18(12) . . ?
O16 EU1 O3 66.98(12) . . ?
O14 EU1 O3 116.76(11) . . ?
O4 EU1 O3 51.32(12) . . ?
O17 EU1 O3 114.96(12) 2_536 . ?
O1 EU1 C4 87.74(14) 1_655 . ?
O18 EU1 C4 103.82(13) . . ?
O2W EU1 C4 92.97(13) . . ?
O1W EU1 C4 160.58(13) . . ?
O16 EU1 C4 65.20(13) . . ?
O14 EU1 C4 128.57(12) . . ?
O4 EU1 C4 26.40(12) . . ?
O17 EU1 C4 94.12(13) 2_536 . ?
O3 EU1 C4 25.43(13) . . ?
O9 EU2 O6 79.47(14) 1_455 1_455 ?
O9 EU2 O3W 83.26(14) 1_455 . ?
O6 EU2 O3W 80.69(13) 1_455 . ?
O9 EU2 O13 147.95(13) 1_455 . ?
O6 EU2 O13 132.57(13) 1_455 . ?
O3W EU2 O13 99.51(13) . . ?
O9 EU2 O15 143.99(13) 1_455 . ?
O6 EU2 O15 68.88(12) 1_455 . ?
O3W EU2 O15 75.27(14) . . ?
O13 EU2 O15 65.52(12) . . ?
O9 EU2 O11 78.22(13) 1_455 . ?
O6 EU2 O11 150.85(12) 1_455 . ?
O3W EU2 O11 114.80(13) . . ?
O13 EU2 O11 71.64(12) . . ?
O15 EU2 O11 137.11(12) . . ?
O9 EU2 O8 119.36(12) 1_455 . ?
O6 EU2 O8 79.08(12) 1_455 . ?
O3W EU2 O8 145.79(13) . . ?
O13 EU2 O8 75.13(11) . . ?
O15 EU2 O8 71.81(12) . . ?
O11 EU2 O8 95.85(12) . . ?
O9 EU2 O12 82.03(14) 1_455 . ?
O6 EU2 O12 142.81(13) 1_455 . ?
O3W EU2 O12 65.26(13) . . ?
O13 EU2 O12 70.65(12) . . ?
O15 EU2 O12 113.30(12) . . ?
O11 EU2 O12 50.60(12) . . ?
O8 EU2 O12 137.96(12) . . ?
O9 EU2 O7 72.35(13) 1_455 . ?
O6 EU2 O7 87.62(12) 1_455 . ?
O3W EU2 O7 154.54(13) . . ?
O13 EU2 O7 105.02(11) . . ?
O15 EU2 O7 121.31(12) . . ?
O11 EU2 O7 67.87(12) . . ?
O8 EU2 O7 50.76(11) . . ?
O12 EU2 O7 116.87(12) . . ?
O9 EU2 C12 82.45(15) 1_455 . ?
O6 EU2 C12 160.59(15) 1_455 . ?
O3W EU2 C12 90.28(15) . . ?
O13 EU2 C12 65.69(14) . . ?
O15 EU2 C12 125.48(14) . . ?
O11 EU2 C12 25.92(13) . . ?
O8 EU2 C12 116.38(14) . . ?
O12 EU2 C12 25.09(14) . . ?
O7 EU2 C12 93.60(14) . . ?
O9 EU2 C8 97.09(14) 1_455 . ?
O6 EU2 C8 85.64(14) 1_455 . ?
O3W EU2 C8 166.03(15) . . ?
O13 EU2 C8 87.63(13) . . ?
O15 EU2 C8 97.18(14) . . ?
O11 EU2 C8 78.78(14) . . ?
O8 EU2 C8 25.50(13) . . ?
O12 EU2 C8 128.68(14) . . ?
O7 EU2 C8 25.60(14) . . ?
C12 EU2 C8 103.63(15) . . ?
O5 Ni1 O5 180.0(2) 2_545 . ?
O5 Ni1 O8 89.40(14) 2_545 2_545 ?
O5 Ni1 O8 90.60(14) . 2_545 ?
O5 Ni1 O8 90.60(14) 2_545 . ?
O5 Ni1 O8 89.40(14) . . ?
O8 Ni1 O8 180.0 2_545 . ?
O5 Ni1 N2 95.80(14) 2_545 . ?
O5 Ni1 N2 84.20(14) . . ?
O8 Ni1 N2 99.46(15) 2_545 . ?
O8 Ni1 N2 80.54(15) . . ?
O5 Ni1 N2 84.20(14) 2_545 2_545 ?
O5 Ni1 N2 95.80(14) . 2_545 ?
O8 Ni1 N2 80.54(15) 2_545 2_545 ?
O8 Ni1 N2 99.46(15) . 2_545 ?
N2 Ni1 N2 180.000(1) . 2_545 ?
O10 Ni2 O2 177.83(15) . 1_565 ?
O10 Ni2 N1 94.34(17) . 1_565 ?
O2 Ni2 N1 83.95(17) 1_565 1_565 ?
O10 Ni2 N3 84.75(17) . . ?
O2 Ni2 N3 96.99(17) 1_565 . ?
N1 Ni2 N3 178.68(19) 1_565 . ?
O10 Ni2 O11 90.04(16) . . ?
O2 Ni2 O11 91.53(16) 1_565 . ?
N1 Ni2 O11 98.82(17) 1_565 . ?
N3 Ni2 O11 80.24(16) . . ?
O10 Ni2 O4 90.59(16) . 1_565 ?
O2 Ni2 O4 87.78(15) 1_565 1_565 ?
N1 Ni2 O4 78.89(16) 1_565 1_565 ?
N3 Ni2 O4 102.05(16) . 1_565 ?
O11 Ni2 O4 177.66(14) . 1_565 ?
C2 O1 EU1 157.4(4) . 1_455 ?
C2 O2 Ni2 113.3(3) . 1_545 ?
N1 C1 C2 113.5(5) . . ?
N1 C1 H1A 108.9 . . ?
C2 C1 H1A 108.9 . . ?
N1 C1 H1B 108.9 . . ?
C2 C1 H1B 108.9 . . ?
H1A C1 H1B 107.7 . . ?
O1 C2 O2 122.8(5) . . ?
O1 C2 C1 117.4(5) . . ?
O2 C2 C1 119.8(5) . . ?
C1 N1 C3 114.5(4) . . ?
C1 N1 Ni2 108.3(3) . 1_545 ?
C3 N1 Ni2 103.9(3) . 1_545 ?
C1 N1 H1C 110.0 . . ?
C3 N1 H1C 110.0 . . ?
Ni2 N1 H1C 110.0 1_545 . ?
N1 C3 C4 110.4(4) . . ?
N1 C3 H3A 109.6 . . ?
C4 C3 H3A 109.6 . . ?
N1 C3 H3B 109.6 . . ?
C4 C3 H3B 109.6 . . ?
H3A C3 H3B 108.1 . . ?
O3 C4 O4 120.1(5) . . ?
O3 C4 C3 121.7(5) . . ?
O4 C4 C3 118.2(4) . . ?
O3 C4 EU1 63.3(3) . . ?
O4 C4 EU1 58.6(3) . . ?
C3 C4 EU1 163.3(4) . . ?
C4 O3 EU1 91.2(3) . . ?
C4 O4 Ni2 106.7(3) . 1_545 ?
C4 O4 EU1 95.0(3) . . ?
Ni2 O4 EU1 156.30(17) 1_545 . ?
C6 O5 Ni1 113.2(3) . . ?
C6 O6 EU2 154.2(3) . 1_655 ?
N2 C5 C6 114.1(4) . . ?
N2 C5 H5A 108.7 . . ?
C6 C5 H5A 108.7 . . ?
N2 C5 H5B 108.7 . . ?
C6 C5 H5B 108.7 . . ?
H5A C5 H5B 107.6 . . ?
O6 C6 O5 123.1(4) . . ?
O6 C6 C5 116.9(4) . . ?
O5 C6 C5 119.9(4) . . ?
C5 N2 C7 114.7(4) . . ?
C5 N2 Ni1 108.2(3) . . ?
C7 N2 Ni1 104.5(3) . . ?
C5 N2 H2A 109.8 . . ?
C7 N2 H2A 109.8 . . ?
Ni1 N2 H2A 109.8 . . ?
N2 C7 C8 111.0(4) . . ?
N2 C7 H7A 109.4 . . ?
C8 C7 H7A 109.4 . . ?
N2 C7 H7B 109.4 . . ?
C8 C7 H7B 109.4 . . ?
H7A C7 H7B 108.0 . . ?
O7 C8 O8 120.6(5) . . ?
O7 C8 C7 119.0(5) . . ?
O8 C8 C7 120.4(5) . . ?
O7 C8 EU2 63.2(3) . . ?
O8 C8 EU2 58.6(3) . . ?
C7 C8 EU2 167.8(4) . . ?
C8 O7 EU2 91.2(3) . . ?
C8 O8 Ni1 108.9(3) . . ?
C8 O8 EU2 95.9(3) . . ?
Ni1 O8 EU2 154.08(17) . . ?
C10 O9 EU2 159.4(4) . 1_655 ?
C10 O10 Ni2 113.5(4) . . ?
N3 C9 C10 114.5(4) . . ?
N3 C9 H9A 108.6 . . ?
C10 C9 H9A 108.6 . . ?
N3 C9 H9B 108.6 . . ?
C10 C9 H9B 108.6 . . ?
H9A C9 H9B 107.6 . . ?
O9 C10 O10 122.7(5) . . ?
O9 C10 C9 117.6(5) . . ?
O10 C10 C9 119.7(5) . . ?
C11 N3 C9 115.1(4) . . ?
C11 N3 Ni2 104.7(3) . . ?
C9 N3 Ni2 107.5(3) . . ?
C11 N3 H3C 109.8 . . ?
C9 N3 H3C 109.8 . . ?
Ni2 N3 H3C 109.8 . . ?
N3 C11 C12 111.5(4) . . ?
N3 C11 H11A 109.3 . . ?
C12 C11 H11A 109.3 . . ?
N3 C11 H11B 109.3 . . ?
C12 C11 H11B 109.3 . . ?
H11A C11 H11B 108.0 . . ?
O12 C12 O11 120.8(6) . . ?
O12 C12 C11 121.4(5) . . ?
O11 C12 C11 117.8(5) . . ?
O12 C12 EU2 63.3(3) . . ?
O11 C12 EU2 59.1(3) . . ?
C11 C12 EU2 165.7(4) . . ?
C12 O11 Ni2 110.1(4) . . ?
C12 O11 EU2 95.0(3) . . ?
Ni2 O11 EU2 154.64(18) . . ?
C12 O12 EU2 91.6(3) . . ?
C13 O13 EU2 120.8(3) . . ?
C13 O14 EU1 119.6(3) . . ?
O13 C13 O14 127.7(5) . . ?
O13 C13 C14 117.1(4) . . ?
O14 C13 C14 115.2(4) . . ?
O16 C14 O15 126.4(5) . . ?
O16 C14 C13 117.6(4) . . ?
O15 C14 C13 115.9(4) . . ?
C14 O15 EU2 120.1(3) . . ?
C14 O16 EU1 117.5(3) . . ?
O18 C15 O17 127.3(4) . . ?
O18 C15 C15 116.0(5) . 2_536 ?
O17 C15 C15 116.7(5) . 2_536 ?
C15 O17 EU1 117.8(3) . 2_536 ?
C15 O18 EU1 122.0(3) . . ?
EU1 O1W H1WA 109.7 . . ?
EU1 O1W H1WB 108.7 . . ?
H1WA O1W H1WB 108.2 . . ?
EU1 O2W H2WA 112.0 . . ?
EU1 O2W H2WB 110.8 . . ?
H2WA O2W H2WB 109.1 . . ?
EU2 O3W H3WA 111.2 . . ?
EU2 O3W H3WB 110.3 . . ?
H3WA O3W H3WB 109.9 . . ?

loop_
_geom_bond_atom_site_label_1
_geom_bond_atom_site_label_2
_geom_bond_distance
_geom_bond_site_symmetry_2
_geom_bond_publ_flag
EU1 O1 2.295(4) 1_655 ?
EU1 O18 2.402(3) . ?
EU1 O2W 2.414(3) . ?
EU1 O1W 2.420(4) . ?
EU1 O16 2.428(3) . ?
EU1 O14 2.441(3) . ?
EU1 O4 2.443(4) . ?
EU1 O17 2.500(3) 2_536 ?
EU1 O3 2.548(4) . ?
EU1 C4 2.851(5) . ?
EU2 O9 2.284(4) 1_455 ?
EU2 O6 2.289(4) 1_455 ?
EU2 O3W 2.360(4) . ?
EU2 O13 2.415(3) . ?
EU2 O15 2.447(4) . ?
EU2 O11 2.473(4) . ?
EU2 O8 2.482(3) . ?
EU2 O12 2.566(4) . ?
EU2 O7 2.581(4) . ?
EU2 C12 2.872(6) . ?
EU2 C8 2.891(5) . ?
Ni1 O5 2.024(3) 2_545 ?
Ni1 O5 2.024(3) . ?
Ni1 O8 2.054(3) 2_545 ?
Ni1 O8 2.054(3) . ?
Ni1 N2 2.058(4) . ?
Ni1 N2 2.058(4) 2_545 ?
Ni2 O10 2.004(4) . ?
Ni2 O2 2.021(4) 1_565 ?
Ni2 N1 2.034(4) 1_565 ?
Ni2 N3 2.043(4) . ?
Ni2 O11 2.056(4) . ?
Ni2 O4 2.076(4) 1_565 ?
O1 C2 1.229(7) . ?
O1 EU1 2.295(4) 1_455 ?
O2 C2 1.234(6) . ?
O2 Ni2 2.021(4) 1_545 ?
C1 N1 1.461(7) . ?
C1 C2 1.500(8) . ?
C1 H1A 0.9900 . ?
C1 H1B 0.9900 . ?
N1 C3 1.463(7) . ?
N1 Ni2 2.034(4) 1_545 ?
N1 H1C 0.9300 . ?
C3 C4 1.487(7) . ?
C3 H3A 0.9900 . ?
C3 H3B 0.9900 . ?
C4 O3 1.224(6) . ?
C4 O4 1.272(6) . ?
O4 Ni2 2.076(4) 1_545 ?
O5 C6 1.251(6) . ?
O6 C6 1.243(6) . ?
O6 EU2 2.289(4) 1_655 ?
C5 N2 1.447(7) . ?
C5 C6 1.507(7) . ?
C5 H5A 0.9900 . ?
C5 H5B 0.9900 . ?
N2 C7 1.471(7) . ?
N2 H2A 0.9300 . ?
C7 C8 1.479(7) . ?
C7 H7A 0.9900 . ?
C7 H7B 0.9900 . ?
C8 O7 1.249(7) . ?
C8 O8 1.251(6) . ?
O9 C10 1.242(7) . ?
O9 EU2 2.284(4) 1_655 ?
O10 C10 1.252(6) . ?
C9 N3 1.459(7) . ?
C9 C10 1.492(8) . ?
C9 H9A 0.9900 . ?
C9 H9B 0.9900 . ?
N3 C11 1.449(7) . ?
N3 H3C 0.9300 . ?
C11 C12 1.505(8) . ?
C11 H11A 0.9900 . ?
C11 H11B 0.9900 . ?
C12 O12 1.218(7) . ?
C12 O11 1.260(6) . ?
O13 C13 1.232(6) . ?
O14 C13 1.242(6) . ?
C13 C14 1.525(7) . ?
C14 O16 1.235(6) . ?
C14 O15 1.237(6) . ?
C15 O18 1.229(5) . ?
C15 O17 1.238(6) . ?
C15 C15 1.546(9) 2_536 ?
O17 EU1 2.500(3) 2_536 ?
O1W H1WA 0.8301 . ?
O1W H1WB 0.8368 . ?
O2W H2WA 0.8335 . ?
O2W H2WB 0.8310 . ?
O3W H3WA 0.8337 . ?
O3W H3WB 0.8352 . ?
